data_1563927
loop_
_publ_author_name
'Molloy, Jennifer K.'
'Fedele, Lionel'
'Jarjayes, Olivier'
'Philouze, Christian'
'Imbert, Daniel'
'Thomas, Fabrice'

_publ_section_title
;
 Structural and spectroscopic investigations of redox active seven
 coordinate luminescent lanthanide complexes
;
_journal_name_full 'Inorganica Chimica Acta'
_journal_page_first 609
_journal_page_last 617
_journal_paper_doi 10.1016/j.ica.2018.08.054
_journal_volume 483
_journal_year 2018
_chemical_formula_moiety 'C51 H75 N4 O3 Yb1, 1.5(C2 H3 N)'
_chemical_formula_sum 'C54 H79.5 N5.5 O3 Yb'
_chemical_formula_weight 1026.76
_space_group_crystal_system cubic
_space_group_IT_number 206
_space_group_name_Hall '-I 2b 2c 3'
_space_group_name_H-M_alt 'I a -3'
_atom_sites_solution_hydrogens geom
_cell_angle_alpha 90
_cell_angle_beta 90
_cell_angle_gamma 90
_cell_formula_units_Z 16
_cell_length_a 27.545(3)
_cell_length_b 27.545(3)
_cell_length_c 27.545(3)
_cell_measurement_reflns_used 254343
_cell_measurement_temperature 200
_cell_measurement_theta_max 30.0
_cell_measurement_theta_min 1.479
_cell_volume 20899(4)
_computing_cell_refinement EvalCCD
_computing_data_collection Collect
_computing_data_reduction EvalCCD
_computing_molecular_graphics 'Olex2 (Dolomanov et al., 2009)'
_computing_publication_material 'Olex2 (Dolomanov et al., 2009)'
_computing_structure_refinement
;
SHELXL, G.M. Sheldrick, Acta Cryst.
(2008). A64, 112-122
;
_diffrn_ambient_temperature 200
_diffrn_detector 'CCD area detector'
_diffrn_detector_type 'APEX II'
_diffrn_measured_fraction_theta_full 0.999
_diffrn_measured_fraction_theta_max 0.999
_diffrn_measurement_device_type 'Bruker-AXS-enraf-nonius KappaAPEXII'
_diffrn_measurement_method 'Phi and omega scans'
_diffrn_radiation_collimation 'Montel optic'
_diffrn_radiation_detector CCD
_diffrn_radiation_monochromator 'Multilayer mirrors'
_diffrn_radiation_probe x-ray
_diffrn_radiation_type MoK\a
_diffrn_radiation_wavelength 0.71073
_diffrn_reflns_av_R_equivalents 0.0920
_diffrn_reflns_av_unetI/netI 0.0167
_diffrn_reflns_Laue_measured_fraction_full 0.999
_diffrn_reflns_Laue_measured_fraction_max 0.999
_diffrn_reflns_limit_h_max 38
_diffrn_reflns_limit_h_min -38
_diffrn_reflns_limit_k_max 38
_diffrn_reflns_limit_k_min -38
_diffrn_reflns_limit_l_max 38
_diffrn_reflns_limit_l_min -38
_diffrn_reflns_number 254343
_diffrn_reflns_point_group_measured_fraction_full 0.999
_diffrn_reflns_point_group_measured_fraction_max 0.999
_diffrn_reflns_theta_full 25.242
_diffrn_reflns_theta_max 30.000
_diffrn_reflns_theta_min 1.479
_diffrn_source 'Incoatec ISG250'
_diffrn_source_target Mo
_diffrn_source_type 'Microfocus sealed tube'
_exptl_absorpt_coefficient_mu 1.836
_exptl_absorpt_correction_T_max 1
_exptl_absorpt_correction_T_min 0.680478
_exptl_absorpt_correction_type multi-scan
_exptl_absorpt_process_details
;
SADABS-2004/1 (Bruker,2004) was used for absorption correction.
R(int) was 0.1755 before and 0.0749 after correction.
The Ratio of minimum to maximum transmission is 0.6805.
The \l/2 correction factor is 0.0015.
;
_exptl_crystal_colour yellow
_exptl_crystal_colour_primary yellow
_exptl_crystal_density_diffrn 1.305
_exptl_crystal_description needle
_exptl_crystal_F_000 8576
_exptl_crystal_size_max 0.4
_exptl_crystal_size_mid 0.19
_exptl_crystal_size_min 0.1
_refine_diff_density_max 1.383
_refine_diff_density_min -1.353
_refine_diff_density_rms 0.116
_refine_ls_extinction_coef .
_refine_ls_extinction_method none
_refine_ls_goodness_of_fit_ref 1.449
_refine_ls_hydrogen_treatment constr
_refine_ls_matrix_type full
_refine_ls_number_parameters 212
_refine_ls_number_reflns 5099
_refine_ls_number_restraints 0
_refine_ls_restrained_S_all 1.449
_refine_ls_R_factor_all 0.0747
_refine_ls_R_factor_gt 0.0311
_refine_ls_shift/su_max 0.001
_refine_ls_shift/su_mean 0.000
_refine_ls_structure_factor_coef Fsqd
_refine_ls_weighting_details 'w=1/[\s^2^(Fo^2^)+104.5779P] where P=(Fo^2^+2Fc^2^)/3'
_refine_ls_weighting_scheme calc
_refine_ls_wR_factor_gt 0.0580
_refine_ls_wR_factor_ref 0.0891
_reflns_Friedel_coverage 0.000
_reflns_Friedel_fraction_full .
_reflns_Friedel_fraction_max .
_reflns_number_gt 3512
_reflns_number_total 5099
_reflns_threshold_expression 'I > 2\s(I)'
_cod_data_source_file ICA-2018-483-609.cif
_cod_data_source_block Yb
_cod_original_cell_volume 20899(7)
_cod_original_formula_sum 'C54 H79.50 N5.50 O3 Yb'
_cod_database_code 1563927
_shelx_space_group_comment
;
The symmetry employed for this shelxl refinement is uniquely defined
by the following loop, which should always be used as a source of
symmetry information in preference to the above space-group names.
They are only intended as comments.
;
_olex2_refinement_description
;
1. Fixed Uiso
 At 1.2 times of:
  All C(H) groups, All C(H,H) groups
 At 1.5 times of:
  All C(H,H,H) groups
2. Others
 Fixed Sof: C36(0.5) C37(0.5) H37A(0.5) H37B(0.5) H37C(0.5) N5(0.5)
3.a Secondary CH2 refined with riding coordinates:
 C22(H22A,H22B), C23(H23A,H23B)
3.b Aromatic/amide H refined with riding coordinates:
 C7(H7), C3(H3), C5(H5)
3.c Idealised Me refined as rotating group:
 C33(H33A,H33B,H33C), C29(H29A,H29B,H29C), C35(H35A,H35B,H35C), C34(H34A,H34B,
 H34C), C30(H30A,H30B,H30C), C31(H31A,H31B,H31C), C37(H37A,H37B,H37C)
;

loop_
_space_group_symop_operation_xyz
'x, y, z'
'-x+1/2, -y, z+1/2'
'-x, y+1/2, -z+1/2'
'x+1/2, -y+1/2, -z'
'z, x, y'
'z+1/2, -x+1/2, -y'
'-z+1/2, -x, y+1/2'
'-z, x+1/2, -y+1/2'
'y, z, x'
'-y, z+1/2, -x+1/2'
'y+1/2, -z+1/2, -x'
'-y+1/2, -z, x+1/2'
'x+1/2, y+1/2, z+1/2'
'-x+1, -y+1/2, z+1'
'-x+1/2, y+1, -z+1'
'x+1, -y+1, -z+1/2'
'z+1/2, x+1/2, y+1/2'
'z+1, -x+1, -y+1/2'
'-z+1, -x+1/2, y+1'
'-z+1/2, x+1, -y+1'
'y+1/2, z+1/2, x+1/2'
'-y+1/2, z+1, -x+1'
'y+1, -z+1, -x+1/2'
'-y+1, -z+1/2, x+1'
'-x, -y, -z'
'x-1/2, y, -z-1/2'
'x, -y-1/2, z-1/2'
'-x-1/2, y-1/2, z'
'-z, -x, -y'
'-z-1/2, x-1/2, y'
'z-1/2, x, -y-1/2'
'z, -x-1/2, y-1/2'
'-y, -z, -x'
'y, -z-1/2, x-1/2'
'-y-1/2, z-1/2, x'
'y-1/2, z, -x-1/2'
'-x+1/2, -y+1/2, -z+1/2'
'x, y+1/2, -z'
'x+1/2, -y, z'
'-x, y, z+1/2'
'-z+1/2, -x+1/2, -y+1/2'
'-z, x, y+1/2'
'z, x+1/2, -y'
'z+1/2, -x, y'
'-y+1/2, -z+1/2, -x+1/2'
'y+1/2, -z, x'
'-y, z, x+1/2'
'y, z+1/2, -x'

loop_
_atom_site_label
_atom_site_type_symbol
_atom_site_fract_x
_atom_site_fract_y
_atom_site_fract_z
_atom_site_U_iso_or_equiv
_atom_site_adp_type
_atom_site_occupancy
_atom_site_site_symmetry_order
_atom_site_calc_flag
_atom_site_refinement_flags_posn
_atom_site_refinement_flags_adp
_atom_site_refinement_flags_occupancy
_atom_site_disorder_assembly
_atom_site_disorder_group
Yb1 Yb 0.12757(2) 0.12757(2) 0.12757(2) 0.02155(7) Uani 1 3 d S T P . .
C1 C 0.12964(12) 0.13928(11) 0.01027(11) 0.0227(6) Uani 1 1 d . . . . .
N1 N 0.13730(11) 0.20824(10) 0.09457(11) 0.0287(6) Uani 1 1 d . . . . .
C2 C 0.12279(12) 0.19025(11) 0.00889(12) 0.0244(6) Uani 1 1 d . . . . .
O1 O 0.14006(9) 0.11747(9) 0.05106(8) 0.0279(5) Uani 1 1 d . . . . .
C6 C 0.12656(12) 0.11275(12) -0.03448(12) 0.0240(6) Uani 1 1 d . . . . .
C7 C 0.13080(13) 0.22106(12) 0.05043(12) 0.0268(7) Uani 1 1 d . . . . .
H7 H 0.1313 0.2550 0.0443 0.032 Uiso 1 1 calc R . . . .
C22 C 0.14890(15) 0.24649(13) 0.12981(14) 0.0346(8) Uani 1 1 d . . . . .
H22A H 0.1210 0.2518 0.1519 0.041 Uiso 1 1 calc R . . . .
H22B H 0.1558 0.2773 0.1127 0.041 Uiso 1 1 calc R . . . .
C33 C 0.13150(17) 0.03697(14) -0.08747(14) 0.0386(9) Uani 1 1 d . . . . .
H33A H 0.0982 0.0420 -0.0991 0.058 Uiso 1 1 calc GR . . . .
H33B H 0.1387 0.0021 -0.0868 0.058 Uiso 1 1 calc GR . . . .
H33C H 0.1543 0.0534 -0.1093 0.058 Uiso 1 1 calc GR . . . .
C28 C 0.09393(13) 0.21334(13) -0.12609(14) 0.0317(7) Uani 1 1 d . . . . .
N4 N 0.18398(11) 0.18398(11) 0.18398(11) 0.0300(11) Uani 1 3 d S T P . .
C32 C 0.13664(14) 0.05797(13) -0.03601(13) 0.0294(7) Uani 1 1 d . . . . .
C4 C 0.10653(13) 0.18915(13) -0.07789(13) 0.0286(7) Uani 1 1 d . . . . .
C3 C 0.11160(13) 0.21398(13) -0.03493(13) 0.0290(7) Uani 1 1 d . . . . .
H3 H 0.1074 0.2482 -0.0348 0.035 Uiso 1 1 calc R . . . .
C5 C 0.11511(13) 0.13859(13) -0.07595(12) 0.0280(7) Uani 1 1 d . . . . .
H5 H 0.1128 0.1210 -0.1055 0.034 Uiso 1 1 calc R . . . .
C23 C 0.19305(15) 0.23064(14) 0.15872(15) 0.0358(8) Uani 1 1 d . . . . .
H23A H 0.2211 0.2270 0.1366 0.043 Uiso 1 1 calc R . . . .
H23B H 0.2012 0.2559 0.1829 0.043 Uiso 1 1 calc R . . . .
C29 C 0.08019(18) 0.26667(15) -0.11984(17) 0.0458(10) Uani 1 1 d . . . . .
H29A H 0.0532 0.2693 -0.0968 0.069 Uiso 1 1 calc GR . . . .
H29B H 0.0704 0.2801 -0.1513 0.069 Uiso 1 1 calc GR . . . .
H29C H 0.1082 0.2848 -0.1074 0.069 Uiso 1 1 calc GR . . . .
C35 C 0.18897(15) 0.04835(16) -0.01924(16) 0.0405(9) Uani 1 1 d . . . . .
H35A H 0.2117 0.0636 -0.0420 0.061 Uiso 1 1 calc GR . . . .
H35B H 0.1949 0.0133 -0.0183 0.061 Uiso 1 1 calc GR . . . .
H35C H 0.1937 0.0620 0.0133 0.061 Uiso 1 1 calc GR . . . .
C34 C 0.10123(17) 0.03018(14) -0.00303(16) 0.0405(9) Uani 1 1 d . . . . .
H34A H 0.1041 0.0423 0.0303 0.061 Uiso 1 1 calc GR . . . .
H34B H 0.1091 -0.0045 -0.0038 0.061 Uiso 1 1 calc GR . . . .
H34C H 0.0679 0.0350 -0.0146 0.061 Uiso 1 1 calc GR . . . .
C30 C 0.05083(16) 0.18720(17) -0.14969(17) 0.0453(10) Uani 1 1 d . . . . .
H30A H 0.0599 0.1535 -0.1569 0.068 Uiso 1 1 calc GR . . . .
H30B H 0.0420 0.2038 -0.1799 0.068 Uiso 1 1 calc GR . . . .
H30C H 0.0231 0.1875 -0.1274 0.068 Uiso 1 1 calc GR . . . .
C31 C 0.13804(16) 0.21021(17) -0.16019(15) 0.0420(10) Uani 1 1 d . . . . .
H31A H 0.1652 0.2283 -0.1461 0.063 Uiso 1 1 calc GR . . . .
H31B H 0.1296 0.2242 -0.1918 0.063 Uiso 1 1 calc GR . . . .
H31C H 0.1474 0.1761 -0.1644 0.063 Uiso 1 1 calc GR . . . .
C36 C 0.2496(4) 0.2106(4) 0.0189(4) 0.059(3) Uani 0.5 1 d . . . A -1
C37 C 0.2459(5) 0.1726(5) -0.0160(4) 0.073(4) Uani 0.5 1 d . . . A -1
H37A H 0.2265 0.1838 -0.0437 0.109 Uiso 0.5 1 calc GR . . A -1
H37B H 0.2302 0.1444 -0.0011 0.109 Uiso 0.5 1 calc GR . . A -1
H37C H 0.2784 0.1635 -0.0272 0.109 Uiso 0.5 1 calc GR . . A -1
N5 N 0.2519(5) 0.2392(5) 0.0475(5) 0.119(6) Uani 0.5 1 d . . . A -1

loop_
_atom_site_aniso_label
_atom_site_aniso_U_11
_atom_site_aniso_U_22
_atom_site_aniso_U_33
_atom_site_aniso_U_23
_atom_site_aniso_U_13
_atom_site_aniso_U_12
Yb1 0.02155(7) 0.02155(7) 0.02155(7) -0.00049(5) -0.00049(5) -0.00049(5)
C1 0.0206(14) 0.0242(14) 0.0232(14) -0.0023(11) 0.0037(12) 0.0006(12)
N1 0.0362(17) 0.0229(14) 0.0271(14) -0.0057(11) 0.0017(12) -0.0010(12)
C2 0.0272(16) 0.0220(14) 0.0240(14) -0.0017(11) 0.0000(13) 0.0000(12)
O1 0.0386(14) 0.0236(12) 0.0217(11) -0.0002(9) 0.0033(9) 0.0036(10)
C6 0.0235(14) 0.0227(14) 0.0257(15) -0.0040(11) 0.0038(13) -0.0011(12)
C7 0.0313(17) 0.0194(14) 0.0298(16) 0.0004(12) 0.0010(14) 0.0009(13)
C22 0.051(2) 0.0244(16) 0.0282(17) -0.0053(14) -0.0026(17) -0.0008(15)
C33 0.052(2) 0.0302(18) 0.0332(19) -0.0096(15) 0.0017(18) 0.0021(18)
C28 0.0314(17) 0.0330(18) 0.0308(18) 0.0043(15) -0.0032(15) -0.0012(14)
N4 0.0300(11) 0.0300(11) 0.0300(11) -0.0029(12) -0.0029(12) -0.0029(12)
C32 0.0352(19) 0.0234(16) 0.0295(17) -0.0055(13) 0.0059(14) 0.0023(13)
C4 0.0262(17) 0.0297(17) 0.0299(17) 0.0008(14) 0.0014(13) -0.0010(13)
C3 0.0331(18) 0.0239(16) 0.0301(17) 0.0015(13) 0.0015(14) -0.0003(13)
C5 0.0282(16) 0.0318(18) 0.0242(15) -0.0008(13) 0.0027(13) -0.0027(13)
C23 0.044(2) 0.0284(18) 0.035(2) -0.0054(15) -0.0016(17) -0.0080(16)
C29 0.054(3) 0.039(2) 0.045(2) 0.0112(19) -0.010(2) 0.0051(19)
C35 0.040(2) 0.037(2) 0.044(2) -0.0078(17) 0.0006(18) 0.0130(17)
C34 0.053(3) 0.0270(18) 0.042(2) -0.0021(16) 0.0129(19) -0.0070(17)
C30 0.040(2) 0.048(3) 0.048(3) 0.003(2) -0.0120(19) -0.0021(19)
C31 0.044(2) 0.048(2) 0.034(2) 0.0090(18) 0.0029(17) -0.0038(19)
C36 0.047(6) 0.057(6) 0.072(7) -0.011(5) 0.021(6) -0.019(5)
C37 0.039(6) 0.088(8) 0.091(12) -0.043(7) 0.001(7) 0.001(7)
N5 0.097(9) 0.118(11) 0.143(13) -0.066(10) 0.052(9) -0.059(8)

loop_
_atom_type_symbol
_atom_type_description
_atom_type_scat_dispersion_real
_atom_type_scat_dispersion_imag
_atom_type_scat_source
C C 0.0033 0.0016 'International Tables Vol C Tables 4.2.6.8 and 6.1.1.4'
H H 0.0000 0.0000 'International Tables Vol C Tables 4.2.6.8 and 6.1.1.4'
N N 0.0061 0.0033 'International Tables Vol C Tables 4.2.6.8 and 6.1.1.4'
O O 0.0106 0.0060 'International Tables Vol C Tables 4.2.6.8 and 6.1.1.4'
Yb Yb -0.3850 5.5486 'International Tables Vol C Tables 4.2.6.8 and 6.1.1.4'

loop_
_geom_angle_atom_site_label_1
_geom_angle_atom_site_label_2
_geom_angle_atom_site_label_3
_geom_angle
_geom_angle_site_symmetry_1
_geom_angle_site_symmetry_3
N1 Yb1 N1 106.61(8) 9 5
N1 Yb1 N1 106.61(8) 9 .
N1 Yb1 N1 106.61(8) 5 .
N1 Yb1 N4 67.80(7) 9 .
N1 Yb1 N4 67.80(7) 5 .
N1 Yb1 N4 67.80(7) . .
O1 Yb1 N1 74.50(9) 5 5
O1 Yb1 N1 85.01(10) 9 5
O1 Yb1 N1 74.50(9) 9 9
O1 Yb1 N1 167.07(10) 5 9
O1 Yb1 N1 85.01(10) . 9
O1 Yb1 N1 74.50(9) . .
O1 Yb1 N1 167.07(10) . 5
O1 Yb1 N1 167.07(10) 9 .
O1 Yb1 N1 85.01(10) 5 .
O1 Yb1 O1 92.89(9) 5 .
O1 Yb1 O1 92.89(9) 9 .
O1 Yb1 O1 92.89(9) 9 5
O1 Yb1 N4 123.19(7) . .
O1 Yb1 N4 123.19(7) 9 .
O1 Yb1 N4 123.19(7) 5 .
C2 C1 C6 118.3(3) . .
O1 C1 C2 120.5(3) . .
O1 C1 C6 121.2(3) . .
C7 N1 Yb1 126.6(2) . .
C7 N1 C22 117.5(3) . .
C22 N1 Yb1 115.8(2) . .
C1 C2 C7 122.8(3) . .
C3 C2 C1 120.8(3) . .
C3 C2 C7 116.2(3) . .
C1 O1 Yb1 138.4(2) . .
C1 C6 C32 120.9(3) . .
C5 C6 C1 117.4(3) . .
C5 C6 C32 121.7(3) . .
N1 C7 C2 127.8(3) . .
N1 C7 H7 116.1 . .
C2 C7 H7 116.1 . .
N1 C22 H22A 110.0 . .
N1 C22 H22B 110.0 . .
N1 C22 C23 108.4(3) . .
H22A C22 H22B 108.4 . .
C23 C22 H22A 110.0 . .
C23 C22 H22B 110.0 . .
H33A C33 H33B 109.5 . .
H33A C33 H33C 109.5 . .
H33B C33 H33C 109.5 . .
C32 C33 H33A 109.5 . .
C32 C33 H33B 109.5 . .
C32 C33 H33C 109.5 . .
C4 C28 C29 112.2(3) . .
C4 C28 C30 109.9(3) . .
C4 C28 C31 109.1(3) . .
C29 C28 C30 107.9(3) . .
C29 C28 C31 108.6(3) . .
C30 C28 C31 109.1(3) . .
C23 N4 Yb1 109.1(2) 9 .
C23 N4 Yb1 109.1(2) 5 .
C23 N4 Yb1 109.1(2) . .
C23 N4 C23 109.9(2) 9 5
C23 N4 C23 109.9(2) 9 .
C23 N4 C23 109.9(2) 5 .
C6 C32 C33 112.2(3) . .
C6 C32 C35 109.3(3) . .
C6 C32 C34 111.0(3) . .
C35 C32 C33 107.4(3) . .
C35 C32 C34 109.4(3) . .
C34 C32 C33 107.4(3) . .
C3 C4 C28 123.7(3) . .
C3 C4 C5 116.2(3) . .
C5 C4 C28 120.1(3) . .
C2 C3 H3 119.0 . .
C4 C3 C2 122.0(3) . .
C4 C3 H3 119.0 . .
C6 C5 C4 125.2(3) . .
C6 C5 H5 117.4 . .
C4 C5 H5 117.4 . .
C22 C23 H23A 109.4 . .
C22 C23 H23B 109.4 . .
N4 C23 C22 111.1(3) . .
N4 C23 H23A 109.4 . .
N4 C23 H23B 109.4 . .
H23A C23 H23B 108.0 . .
C28 C29 H29A 109.5 . .
C28 C29 H29B 109.5 . .
C28 C29 H29C 109.5 . .
H29A C29 H29B 109.5 . .
H29A C29 H29C 109.5 . .
H29B C29 H29C 109.5 . .
C32 C35 H35A 109.5 . .
C32 C35 H35B 109.5 . .
C32 C35 H35C 109.5 . .
H35A C35 H35B 109.5 . .
H35A C35 H35C 109.5 . .
H35B C35 H35C 109.5 . .
C32 C34 H34A 109.5 . .
C32 C34 H34B 109.5 . .
C32 C34 H34C 109.5 . .
H34A C34 H34B 109.5 . .
H34A C34 H34C 109.5 . .
H34B C34 H34C 109.5 . .
C28 C30 H30A 109.5 . .
C28 C30 H30B 109.5 . .
C28 C30 H30C 109.5 . .
H30A C30 H30B 109.5 . .
H30A C30 H30C 109.5 . .
H30B C30 H30C 109.5 . .
C28 C31 H31A 109.5 . .
C28 C31 H31B 109.5 . .
C28 C31 H31C 109.5 . .
H31A C31 H31B 109.5 . .
H31A C31 H31C 109.5 . .
H31B C31 H31C 109.5 . .
N5 C36 C37 177.4(13) . .
C36 C37 H37A 109.5 . .
C36 C37 H37B 109.5 . .
C36 C37 H37C 109.5 . .
H37A C37 H37B 109.5 . .
H37A C37 H37C 109.5 . .
H37B C37 H37C 109.5 . .

loop_
_geom_bond_atom_site_label_1
_geom_bond_atom_site_label_2
_geom_bond_distance
_geom_bond_site_symmetry_2
Yb1 N1 2.415(3) 5
Yb1 N1 2.416(3) .
Yb1 N1 2.415(3) 9
Yb1 O1 2.153(2) 9
Yb1 O1 2.153(2) 5
Yb1 O1 2.153(2) .
Yb1 N4 2.691(5) .
C1 C2 1.417(4) .
C1 O1 1.306(4) .
C1 C6 1.435(4) .
N1 C7 1.279(4) .
N1 C22 1.468(4) .
C2 C7 1.442(5) .
C2 C3 1.407(5) .
C6 C32 1.535(5) .
C6 C5 1.382(5) .
C7 H7 0.9500 .
C22 H22A 0.9900 .
C22 H22B 0.9900 .
C22 C23 1.518(6) .
C33 H33A 0.9800 .
C33 H33B 0.9800 .
C33 H33C 0.9800 .
C33 C32 1.538(5) .
C28 C4 1.526(5) .
C28 C29 1.527(6) .
C28 C30 1.533(5) .
C28 C31 1.538(6) .
N4 C23 1.482(4) 5
N4 C23 1.482(4) 9
N4 C23 1.483(4) .
C32 C35 1.537(5) .
C32 C34 1.537(5) .
C4 C3 1.374(5) .
C4 C5 1.414(5) .
C3 H3 0.9500 .
C5 H5 0.9500 .
C23 H23A 0.9900 .
C23 H23B 0.9900 .
C29 H29A 0.9800 .
C29 H29B 0.9800 .
C29 H29C 0.9800 .
C35 H35A 0.9800 .
C35 H35B 0.9800 .
C35 H35C 0.9800 .
C34 H34A 0.9800 .
C34 H34B 0.9800 .
C34 H34C 0.9800 .
C30 H30A 0.9800 .
C30 H30B 0.9800 .
C30 H30C 0.9800 .
C31 H31A 0.9800 .
C31 H31B 0.9800 .
C31 H31C 0.9800 .
C36 C37 1.424(13) .
C36 N5 1.117(15) .
C37 H37A 0.9800 .
C37 H37B 0.9800 .
C37 H37C 0.9800 .

loop_
_geom_hbond_atom_site_label_D
_geom_hbond_atom_site_label_H
_geom_hbond_atom_site_label_A
_geom_hbond_distance_DH
_geom_hbond_distance_HA
_geom_hbond_distance_DA
_geom_hbond_angle_DHA
_geom_hbond_site_symmetry_A
C23 H23A N5 0.99 2.62 3.473(14) 144.8 .
